data_4300948
loop_
_publ_author_name
'Zdenek Spichal'
'Marek Necas'
'Jiri Pinkas'

_publ_section_title
;

From Parquets to Bricks: A Series of Lanthanide Coordination Polymers

with Bis(diphenylphosphino)ethane Dioxide

;
_journal_name_full 'Inorganic Chemistry'
_journal_page_first 2074
_journal_page_last 2080
_journal_paper_doi 10.1021/ic048826f
_journal_volume 44
_journal_year 2005
_chemical_formula_sum 'C39.25 H36 N3 O12.25 P3 Sm'
_chemical_formula_weight 988.97
_chemical_name_systematic
; 

 ? 

;
_space_group_IT_number 2
_symmetry_cell_setting triclinic
_symmetry_space_group_name_Hall '-P 1'
_symmetry_space_group_name_H-M 'P -1'
_atom_sites_solution_hydrogens geom
_atom_sites_solution_primary direct
_atom_sites_solution_secondary difmap
_audit_creation_method SHELXL-97
_cell_angle_alpha 99.656(17)
_cell_angle_beta 96.481(17)
_cell_angle_gamma 107.173(18)
_cell_formula_units_Z 4
_cell_length_a 12.113(3)
_cell_length_b 16.666(3)
_cell_length_c 21.747(5)
_cell_measurement_temperature 120(2)
_cell_volume 4073.1(17)
_computing_structure_refinement 'SHELXL-97 (Sheldrick, 1997)'
_computing_structure_solution 'SHELXS-97 (Sheldrick, 1990)'
_diffrn_ambient_temperature 120(2)
_diffrn_measured_fraction_theta_full 0.997
_diffrn_measured_fraction_theta_max 0.997
_diffrn_radiation_monochromator graphite
_diffrn_radiation_source 'fine-focus sealed tube'
_diffrn_radiation_type MoK\a
_diffrn_radiation_wavelength 0.71073
_diffrn_reflns_av_R_equivalents 0.0438
_diffrn_reflns_av_sigmaI/netI 0.0485
_diffrn_reflns_limit_h_max 14
_diffrn_reflns_limit_h_min -12
_diffrn_reflns_limit_k_max 19
_diffrn_reflns_limit_k_min -19
_diffrn_reflns_limit_l_max 25
_diffrn_reflns_limit_l_min -25
_diffrn_reflns_number 29970
_diffrn_reflns_theta_full 25.00
_diffrn_reflns_theta_max 25.00
_diffrn_reflns_theta_min 2.69
_exptl_absorpt_coefficient_mu 1.626
_exptl_absorpt_correction_T_max 0.5623
_exptl_absorpt_correction_T_min 0.4969
_exptl_crystal_density_diffrn 1.613
_exptl_crystal_density_method 'not measured'
_exptl_crystal_F_000 1990
_exptl_crystal_size_max 0.50
_exptl_crystal_size_mid 0.50
_exptl_crystal_size_min 0.40
_refine_diff_density_max 1.993
_refine_diff_density_min -1.350
_refine_diff_density_rms 0.117
_refine_ls_extinction_method none
_refine_ls_goodness_of_fit_ref 1.101
_refine_ls_hydrogen_treatment mixed
_refine_ls_matrix_type full
_refine_ls_number_parameters 1064
_refine_ls_number_reflns 14295
_refine_ls_number_restraints 0
_refine_ls_restrained_S_all 1.101
_refine_ls_R_factor_all 0.0434
_refine_ls_R_factor_gt 0.0356
_refine_ls_shift/su_max 0.003
_refine_ls_shift/su_mean 0.000
_refine_ls_structure_factor_coef Fsqd
_refine_ls_weighting_details 'calc w=1/[\s^2^(Fo^2^)+(0.0289P)^2^+9.0921P] where P=(Fo^2^+2Fc^2^)/3'
_refine_ls_weighting_scheme calc
_refine_ls_wR_factor_gt 0.0853
_refine_ls_wR_factor_ref 0.0887
_reflns_number_gt 11999
_reflns_number_total 14295
_reflns_threshold_expression >2sigma(I)
_cod_data_source_file ic048826fsi20040825_065511_03.cif
_cod_data_source_block 4
_cod_depositor_comments
;
The following automatic conversions were performed:
'_symmetry_cell_setting' value 'Triclinic' changed to 'triclinic'
according to '/home/saulius/struct/CIF-dictionaries/cif_core.dic'
dictionary named 'cif_core.dic' version 2.4.1 from 2010-06-29.

Automatic conversion script
Id: cif_fix_enum 1527 2010-12-29 10:47:43Z saulius 
;
_cod_original_cell_volume 4073.0(14)
_cod_database_code 4300948

loop_
_symmetry_equiv_pos_as_xyz
'x, y, z'
'-x, -y, -z'

loop_
_atom_site_label
_atom_site_type_symbol
_atom_site_fract_x
_atom_site_fract_y
_atom_site_fract_z
_atom_site_U_iso_or_equiv
_atom_site_adp_type
_atom_site_occupancy
_atom_site_symmetry_multiplicity
_atom_site_calc_flag
_atom_site_refinement_flags
_atom_site_disorder_assembly
_atom_site_disorder_group
Sm1 Sm 1.182527(18) 0.757692(12) 0.444095(9) 0.01290(6) Uani 1 1 d . . .
Sm2 Sm 0.790594(18) 0.747653(13) 0.043207(10) 0.01578(7) Uani 1 1 d . . .
P1 P 1.01220(9) 0.63753(7) 0.27829(5) 0.0152(2) Uani 1 1 d . . .
P2 P 1.33940(9) 0.98332(6) 0.43038(5) 0.0122(2) Uani 1 1 d . . .
P3 P 1.17796(9) 0.53988(6) 0.47678(5) 0.0130(2) Uani 1 1 d . . .
P4 P 0.62805(11) 0.54126(8) 0.08973(6) 0.0297(3) Uani 1 1 d . . .
P5 P 0.82165(9) 0.97489(7) 0.02145(5) 0.0150(2) Uani 1 1 d . . .
P6 P 0.92337(9) 0.85488(7) 0.21692(5) 0.0157(2) Uani 1 1 d . . .
O1 O 1.0877(2) 0.68611(17) 0.34092(13) 0.0177(6) Uani 1 1 d . . .
O2 O 1.2690(2) 0.88991(16) 0.41651(13) 0.0156(6) Uani 1 1 d . . .
O3 O 1.1838(2) 0.62422(17) 0.46015(13) 0.0175(6) Uani 1 1 d . . .
O4 O 0.7037(3) 0.62568(18) 0.08052(14) 0.0243(7) Uani 1 1 d . . .
O5 O 0.7953(3) 0.88437(17) 0.03014(14) 0.0208(6) Uani 1 1 d . . .
O6 O 0.8661(2) 0.81725(18) 0.14933(13) 0.0190(6) Uani 1 1 d . . .
O11 O 1.0052(2) 0.80365(17) 0.41555(14) 0.0198(6) Uani 1 1 d . . .
O12 O 0.9747(3) 0.69283(18) 0.45865(14) 0.0208(7) Uani 1 1 d . . .
O13 O 0.8271(3) 0.7182(2) 0.40726(16) 0.0285(7) Uani 1 1 d . . .
O21 O 1.3371(2) 0.72282(19) 0.38506(13) 0.0213(7) Uani 1 1 d . . .
O22 O 1.3955(2) 0.78400(17) 0.48422(13) 0.0184(6) Uani 1 1 d . . .
O23 O 1.5091(3) 0.7302(2) 0.43128(17) 0.0394(9) Uani 1 1 d . . .
O31 O 1.1908(3) 0.7562(2) 0.56205(15) 0.0334(8) Uani 1 1 d . . .
O32 O 1.1904(3) 0.8748(2) 0.53623(14) 0.0280(7) Uani 1 1 d . . .
O33 O 1.1652(3) 0.8567(3) 0.63164(15) 0.0402(9) Uani 1 1 d . . .
O41 O 0.6129(3) 0.77211(19) 0.08381(14) 0.0249(7) Uani 1 1 d . . .
O42 O 0.5867(3) 0.7093(2) -0.01438(14) 0.0281(7) Uani 1 1 d . . .
O43 O 0.4379(3) 0.7243(3) 0.0285(2) 0.0569(12) Uani 1 1 d . . .
O51 O 0.8062(3) 0.7542(2) -0.07181(15) 0.0321(8) Uani 1 1 d . . .
O52 O 0.7895(3) 0.6321(2) -0.04712(15) 0.0341(8) Uani 1 1 d . . .
O53 O 0.8191(5) 0.6492(3) -0.14172(18) 0.0689(15) Uani 1 1 d . . .
O61 O 1.0046(3) 0.7947(2) 0.03674(14) 0.0247(7) Uani 1 1 d . . .
O62 O 0.9514(3) 0.68778(19) 0.08211(16) 0.0291(7) Uani 1 1 d . . .
O63 O 1.1362(3) 0.7563(3) 0.0897(2) 0.0473(10) Uani 1 1 d . . .
N10 N 0.9315(3) 0.7376(2) 0.42638(16) 0.0181(8) Uani 1 1 d . . .
N20 N 1.4167(3) 0.7451(2) 0.43308(17) 0.0203(8) Uani 1 1 d . . .
N30 N 1.1818(3) 0.8300(2) 0.57779(17) 0.0222(8) Uani 1 1 d . . .
N40 N 0.5417(3) 0.7349(2) 0.03255(19) 0.0254(9) Uani 1 1 d . . .
N50 N 0.8048(4) 0.6773(3) -0.08862(18) 0.0352(10) Uani 1 1 d . . .
N60 N 1.0338(3) 0.7464(2) 0.06957(19) 0.0270(9) Uani 1 1 d . . .
C1 C 0.9265(4) 0.6990(3) 0.24765(19) 0.0170(9) Uani 1 1 d . . .
H1A H 0.8869 0.6699 0.2038 0.020 Uiso 1 1 calc R . .
H1B H 0.8653 0.7018 0.2738 0.020 Uiso 1 1 calc R . .
C2 C 1.4480(3) 1.0166(2) 0.50192(18) 0.0148(8) Uani 1 1 d . . .
H2A H 1.4780 1.0802 0.5129 0.018 Uiso 1 1 calc R . .
H2B H 1.4090 0.9970 0.5368 0.018 Uiso 1 1 calc R . .
C3 C 1.0595(3) 0.5051(3) 0.51999(19) 0.0150(8) Uani 1 1 d . . .
H3A H 1.0581 0.4495 0.5309 0.018 Uiso 1 1 calc R . .
H3B H 1.0727 0.5478 0.5599 0.018 Uiso 1 1 calc R . .
C4 C 0.4906(5) 0.5051(3) 0.0334(2) 0.0386(13) Uani 1 1 d . . .
H4A H 0.4408 0.4494 0.0401 0.046 Uiso 1 1 calc R . .
H4B H 0.4482 0.5473 0.0416 0.046 Uiso 1 1 calc R . .
C5 C 0.9453(3) 1.0046(3) -0.01802(19) 0.0168(9) Uani 1 1 d . . .
H5A H 0.9263 0.9677 -0.0610 0.020 Uiso 1 1 calc R . .
H5B H 0.9612 1.0649 -0.0225 0.020 Uiso 1 1 calc R . .
C6 C 1.0041(3) 0.7906(3) 0.24810(19) 0.0165(9) Uani 1 1 d . . .
H6A H 1.0661 0.7873 0.2227 0.020 Uiso 1 1 calc R . .
H6B H 1.0431 0.8194 0.2921 0.020 Uiso 1 1 calc R . .
C1A C 0.9083(4) 0.5380(3) 0.28468(19) 0.0181(9) Uani 1 1 d . . .
C2A C 0.8035(4) 0.5365(3) 0.3060(2) 0.0246(10) Uani 1 1 d . . .
H2AA H 0.7835 0.5878 0.3143 0.029 Uiso 1 1 calc R . .
C3A C 0.7291(4) 0.4608(3) 0.3148(2) 0.0314(11) Uani 1 1 d . . .
H3AA H 0.6578 0.4601 0.3293 0.038 Uiso 1 1 calc R . .
C4A C 0.7568(4) 0.3858(3) 0.3027(2) 0.0300(11) Uani 1 1 d . . .
H4AA H 0.7044 0.3338 0.3086 0.036 Uiso 1 1 calc R . .
C5A C 0.8612(5) 0.3865(3) 0.2820(2) 0.0324(12) Uani 1 1 d . . .
H5AA H 0.8813 0.3352 0.2746 0.039 Uiso 1 1 calc R . .
C6A C 0.9358(4) 0.4620(3) 0.2721(2) 0.0258(10) Uani 1 1 d . . .
H6AA H 1.0062 0.4621 0.2567 0.031 Uiso 1 1 calc R . .
C1B C 1.1012(4) 0.6157(3) 0.2216(2) 0.0212(9) Uani 1 1 d . . .
C2B C 1.0542(5) 0.5550(3) 0.1647(2) 0.0302(11) Uani 1 1 d . . .
H2BA H 0.9723 0.5251 0.1547 0.036 Uiso 1 1 calc R . .
C3B C 1.1269(5) 0.5386(4) 0.1233(2) 0.0429(14) Uani 1 1 d . . .
H3BA H 1.0950 0.4967 0.0850 0.051 Uiso 1 1 calc R . .
C4B C 1.2451(5) 0.5825(5) 0.1369(3) 0.0540(17) Uani 1 1 d . . .
H4BA H 1.2950 0.5701 0.1086 0.065 Uiso 1 1 calc R . .
C5B C 1.2916(5) 0.6449(4) 0.1922(3) 0.0479(15) Uani 1 1 d . . .
H5BA H 1.3727 0.6772 0.2005 0.058 Uiso 1 1 calc R . .
C6B C 1.2207(4) 0.6603(3) 0.2352(2) 0.0316(11) Uani 1 1 d . . .
H6BA H 1.2535 0.7012 0.2739 0.038 Uiso 1 1 calc R . .
C1C C 1.4110(3) 1.0084(3) 0.36483(18) 0.0148(8) Uani 1 1 d . . .
C2C C 1.3654(4) 0.9545(3) 0.3050(2) 0.0217(9) Uani 1 1 d . . .
H2CA H 1.3015 0.9032 0.3003 0.026 Uiso 1 1 calc R . .
C3C C 1.4129(4) 0.9754(3) 0.2524(2) 0.0299(11) Uani 1 1 d . . .
H3CA H 1.3809 0.9389 0.2118 0.036 Uiso 1 1 calc R . .
C4C C 1.5064(4) 1.0493(3) 0.2590(2) 0.0308(11) Uani 1 1 d . . .
H4CA H 1.5387 1.0635 0.2229 0.037 Uiso 1 1 calc R . .
C5C C 1.5534(4) 1.1030(3) 0.3181(2) 0.0286(11) Uani 1 1 d . . .
H5CA H 1.6181 1.1537 0.3224 0.034 Uiso 1 1 calc R . .
C6C C 1.5064(4) 1.0829(3) 0.3707(2) 0.0206(9) Uani 1 1 d . . .
H6CA H 1.5389 1.1198 0.4111 0.025 Uiso 1 1 calc R . .
C1D C 1.2492(4) 1.0515(2) 0.44176(18) 0.0148(8) Uani 1 1 d . . .
C2D C 1.2976(4) 1.1397(3) 0.4507(2) 0.0199(9) Uani 1 1 d . . .
H2DA H 1.3796 1.1650 0.4530 0.024 Uiso 1 1 calc R . .
C3D C 1.2271(4) 1.1912(3) 0.4563(2) 0.0232(10) Uani 1 1 d . . .
H3DA H 1.2609 1.2518 0.4630 0.028 Uiso 1 1 calc R . .
C4D C 1.1076(4) 1.1548(3) 0.4522(2) 0.0216(10) Uani 1 1 d . . .
H4DA H 1.0590 1.1903 0.4545 0.026 Uiso 1 1 calc R . .
C5D C 1.0587(4) 1.0673(3) 0.44484(19) 0.0206(9) Uani 1 1 d . . .
H5DA H 0.9767 1.0426 0.4431 0.025 Uiso 1 1 calc R . .
C6D C 1.1294(4) 1.0152(3) 0.43991(19) 0.0174(9) Uani 1 1 d . . .
H6DA H 1.0960 0.9548 0.4353 0.021 Uiso 1 1 calc R . .
C1E C 1.1597(4) 0.4604(3) 0.40629(19) 0.0167(9) Uani 1 1 d . . .
C2E C 1.1082(4) 0.3732(3) 0.4034(2) 0.0237(10) Uani 1 1 d . . .
H2EA H 1.0768 0.3538 0.4384 0.028 Uiso 1 1 calc R . .
C3E C 1.1032(4) 0.3144(3) 0.3487(2) 0.0298(11) Uani 1 1 d . . .
H3EA H 1.0684 0.2547 0.3464 0.036 Uiso 1 1 calc R . .
C4E C 1.1489(4) 0.3426(3) 0.2972(2) 0.0301(11) Uani 1 1 d . . .
H4EA H 1.1468 0.3019 0.2604 0.036 Uiso 1 1 calc R . .
C5E C 1.1973(4) 0.4297(3) 0.2995(2) 0.0256(10) Uani 1 1 d . . .
H5EA H 1.2266 0.4491 0.2640 0.031 Uiso 1 1 calc R . .
C6E C 1.2026(4) 0.4879(3) 0.3537(2) 0.0206(9) Uani 1 1 d . . .
H6EA H 1.2358 0.5477 0.3554 0.025 Uiso 1 1 calc R . .
C1F C 1.3109(4) 0.5461(3) 0.5260(2) 0.0202(9) Uani 1 1 d . . .
C2F C 1.3373(5) 0.4720(3) 0.5332(2) 0.0356(13) Uani 1 1 d . . .
H2FA H 1.2827 0.4171 0.5138 0.043 Uiso 1 1 calc R . .
C3F C 1.4431(6) 0.4782(5) 0.5687(3) 0.0533(17) Uani 1 1 d . . .
H3FA H 1.4614 0.4277 0.5735 0.064 Uiso 1 1 calc R . .
C4F C 1.5210(5) 0.5574(5) 0.5967(3) 0.0495(17) Uani 1 1 d . . .
H4FA H 1.5942 0.5618 0.6204 0.059 Uiso 1 1 calc R . .
C5F C 1.4942(4) 0.6314(4) 0.5910(2) 0.0428(15) Uani 1 1 d . . .
H5FA H 1.5482 0.6861 0.6115 0.051 Uiso 1 1 calc R . .
C6F C 1.3885(4) 0.6259(3) 0.5553(2) 0.0293(11) Uani 1 1 d . . .
H6FA H 1.3700 0.6765 0.5512 0.035 Uiso 1 1 calc R . .
C1G C 0.7079(5) 0.4654(3) 0.0836(2) 0.0343(12) Uani 1 1 d . . .
C2G C 0.7786(5) 0.4660(3) 0.0372(2) 0.0389(13) Uani 1 1 d . . .
H2GA H 0.7859 0.5076 0.0116 0.047 Uiso 1 1 calc R . .
C3G C 0.8380(6) 0.4071(3) 0.0277(3) 0.0473(15) Uani 1 1 d . . .
H3GA H 0.8844 0.4073 -0.0048 0.057 Uiso 1 1 calc R . .
C4G C 0.8293(6) 0.3474(4) 0.0662(3) 0.0468(15) Uani 1 1 d . . .
H4GA H 0.8691 0.3062 0.0598 0.056 Uiso 1 1 calc R . .
C5G C 0.7634(6) 0.3480(3) 0.1133(2) 0.0448(15) Uani 1 1 d . . .
H5GA H 0.7596 0.3081 0.1401 0.054 Uiso 1 1 calc R . .
C6G C 0.7019(5) 0.4061(3) 0.1224(2) 0.0387(13) Uani 1 1 d . . .
H6GA H 0.6558 0.4054 0.1549 0.046 Uiso 1 1 calc R . .
C1H C 0.5783(4) 0.5508(3) 0.1642(2) 0.0320(12) Uani 1 1 d . . .
C3H C 0.5799(5) 0.6403(4) 0.2633(3) 0.0440(14) Uani 1 1 d . . .
H3HA H 0.6082 0.6949 0.2915 0.053 Uiso 1 1 calc R . .
C4H C 0.5017(6) 0.5717(5) 0.2806(3) 0.0536(17) Uani 1 1 d . . .
H4HA H 0.4756 0.5790 0.3202 0.064 Uiso 1 1 calc R . .
C5H C 0.4634(5) 0.4939(5) 0.2397(3) 0.0532(18) Uani 1 1 d . . .
H5HA H 0.4109 0.4466 0.2516 0.064 Uiso 1 1 calc R . .
C6H C 0.4978(4) 0.4813(4) 0.1816(3) 0.0432(14) Uani 1 1 d . . .
H6HA H 0.4679 0.4266 0.1536 0.052 Uiso 1 1 calc R . .
C1I C 0.8513(4) 1.0485(3) 0.09679(19) 0.0168(9) Uani 1 1 d . . .
C2I C 0.8006(4) 1.0161(3) 0.1461(2) 0.0187(9) Uani 1 1 d . . .
H2IA H 0.7580 0.9567 0.1397 0.022 Uiso 1 1 calc R . .
C3I C 0.8122(4) 1.0700(3) 0.2041(2) 0.0239(10) Uani 1 1 d . . .
H3IA H 0.7775 1.0478 0.2373 0.029 Uiso 1 1 calc R . .
C4I C 0.8750(4) 1.1567(3) 0.2130(2) 0.0298(11) Uani 1 1 d . . .
H4IA H 0.8832 1.1943 0.2525 0.036 Uiso 1 1 calc R . .
C5I C 0.9255(4) 1.1884(3) 0.1646(2) 0.0308(11) Uani 1 1 d . . .
H5IA H 0.9685 1.2478 0.1713 0.037 Uiso 1 1 calc R . .
C6I C 0.9145(4) 1.1352(3) 0.1063(2) 0.0232(10) Uani 1 1 d . . .
H6IA H 0.9498 1.1578 0.0734 0.028 Uiso 1 1 calc R . .
C1J C 0.7013(4) 0.9909(3) -0.02483(18) 0.0166(9) Uani 1 1 d . . .
C2H C 0.6169(4) 0.6299(3) 0.2054(2) 0.0335(12) Uani 1 1 d . . .
H2HA H 0.6693 0.6776 0.1940 0.040 Uiso 1 1 calc R . .
C3J C 0.5014(4) 0.9391(4) -0.0788(2) 0.0346(12) Uani 1 1 d . . .
H3JA H 0.4291 0.8938 -0.0932 0.042 Uiso 1 1 calc R . .
C4J C 0.5118(4) 1.0190(4) -0.0909(2) 0.0346(12) Uani 1 1 d . . .
H4JA H 0.4465 1.0285 -0.1133 0.042 Uiso 1 1 calc R . .
C5J C 0.6158(4) 1.0854(3) -0.0709(2) 0.0293(11) Uani 1 1 d . . .
H5JA H 0.6226 1.1404 -0.0797 0.035 Uiso 1 1 calc R . .
C6J C 0.7102(4) 1.0715(3) -0.0378(2) 0.0213(9) Uani 1 1 d . . .
H6JA H 0.7821 1.1173 -0.0238 0.026 Uiso 1 1 calc R . .
C1K C 0.8155(4) 0.8651(3) 0.2656(2) 0.0188(9) Uani 1 1 d . . .
C2K C 0.8394(4) 0.8809(3) 0.3323(2) 0.0252(10) Uani 1 1 d . . .
H2KA H 0.9150 0.8860 0.3534 0.030 Uiso 1 1 calc R . .
C3K C 0.7535(5) 0.8889(3) 0.3669(2) 0.0312(11) Uani 1 1 d . . .
H3KA H 0.7706 0.8999 0.4118 0.037 Uiso 1 1 calc R . .
C4K C 0.6439(5) 0.8813(3) 0.3376(2) 0.0334(12) Uani 1 1 d . . .
H4KA H 0.5856 0.8876 0.3620 0.040 Uiso 1 1 calc R . .
C5K C 0.6177(4) 0.8641(3) 0.2714(2) 0.0294(11) Uani 1 1 d . . .
H5KA H 0.5412 0.8580 0.2510 0.035 Uiso 1 1 calc R . .
C6K C 0.7027(4) 0.8559(3) 0.2355(2) 0.0218(9) Uani 1 1 d . . .
H6KA H 0.6845 0.8440 0.1906 0.026 Uiso 1 1 calc R . .
C1L C 1.0335(4) 0.9568(3) 0.22530(19) 0.0183(9) Uani 1 1 d . . .
C2L C 1.1079(4) 0.9657(3) 0.1804(2) 0.0244(10) Uani 1 1 d . . .
H2LA H 1.0959 0.9196 0.1455 0.029 Uiso 1 1 calc R . .
C3L C 1.1981(4) 1.0410(3) 0.1865(2) 0.0259(10) Uani 1 1 d . . .
H3LA H 1.2478 1.0473 0.1557 0.031 Uiso 1 1 calc R . .
C4L C 1.2161(4) 1.1076(3) 0.2380(2) 0.0287(11) Uani 1 1 d . . .
H4LA H 1.2793 1.1594 0.2428 0.034 Uiso 1 1 calc R . .
C5L C 1.1429(4) 1.0991(3) 0.2821(2) 0.0301(11) Uani 1 1 d . . .
H5LA H 1.1556 1.1455 0.3169 0.036 Uiso 1 1 calc R . .
C6L C 1.0514(4) 1.0242(3) 0.2766(2) 0.0241(10) Uani 1 1 d . . .
H6LA H 1.0013 1.0188 0.3073 0.029 Uiso 1 1 calc R . .
C2J C 0.5961(4) 0.9240(3) -0.0457(2) 0.0259(10) Uani 1 1 d . . .
H2J H 0.5888 0.8686 -0.0374 0.031 Uiso 1 1 calc R . .
O100 O 0.6339(7) 0.7185(5) -0.1948(4) 0.051(2) Uani 0.50 1 d P . .
C100 C 0.5456(10) 0.7510(6) -0.1794(5) 0.035(2) Uani 0.50 1 d P . .

loop_
_atom_site_aniso_label
_atom_site_aniso_U_11
_atom_site_aniso_U_22
_atom_site_aniso_U_33
_atom_site_aniso_U_23
_atom_site_aniso_U_13
_atom_site_aniso_U_12
Sm1 0.01312(11) 0.01094(11) 0.01366(11) 0.00268(8) 0.00055(8) 0.00301(8)
Sm2 0.01770(12) 0.01237(11) 0.01384(11) 0.00218(8) 0.00061(9) 0.00082(8)
P1 0.0166(5) 0.0150(5) 0.0130(5) 0.0006(4) -0.0017(4) 0.0066(4)
P2 0.0116(5) 0.0109(5) 0.0134(5) 0.0035(4) 0.0003(4) 0.0029(4)
P3 0.0131(5) 0.0126(5) 0.0145(5) 0.0044(4) 0.0030(4) 0.0050(4)
P4 0.0306(7) 0.0188(6) 0.0277(7) 0.0115(5) -0.0128(5) -0.0067(5)
P5 0.0151(5) 0.0131(5) 0.0167(5) 0.0043(4) 0.0031(4) 0.0035(4)
P6 0.0179(5) 0.0157(5) 0.0130(5) 0.0023(4) -0.0007(4) 0.0064(4)
O1 0.0153(14) 0.0185(15) 0.0165(15) -0.0005(12) -0.0009(12) 0.0046(12)
O2 0.0150(14) 0.0109(14) 0.0196(15) 0.0037(11) -0.0009(12) 0.0034(11)
O3 0.0154(15) 0.0145(14) 0.0226(16) 0.0061(12) 0.0009(12) 0.0047(12)
O4 0.0253(17) 0.0154(15) 0.0249(17) 0.0080(13) -0.0046(13) -0.0031(13)
O5 0.0213(16) 0.0132(14) 0.0270(17) 0.0056(12) 0.0038(13) 0.0035(12)
O6 0.0203(15) 0.0205(15) 0.0129(14) -0.0006(12) 0.0000(12) 0.0047(13)
O11 0.0180(15) 0.0147(15) 0.0272(16) 0.0066(12) 0.0026(13) 0.0055(12)
O12 0.0223(16) 0.0203(15) 0.0261(16) 0.0110(13) 0.0106(13) 0.0104(13)
O13 0.0125(16) 0.0281(17) 0.040(2) 0.0021(15) 0.0000(14) 0.0040(13)
O21 0.0167(15) 0.0245(16) 0.0194(16) 0.0023(13) -0.0016(13) 0.0048(13)
O22 0.0164(15) 0.0137(14) 0.0218(16) 0.0027(12) -0.0013(12) 0.0020(12)
O23 0.0186(18) 0.053(2) 0.045(2) -0.0015(18) 0.0007(16) 0.0174(17)
O31 0.046(2) 0.0324(19) 0.0232(17) 0.0081(15) 0.0037(15) 0.0138(17)
O32 0.0356(19) 0.0281(17) 0.0216(17) 0.0032(14) 0.0061(14) 0.0127(15)
O33 0.038(2) 0.063(3) 0.0197(18) -0.0007(17) 0.0083(15) 0.0194(19)
O41 0.0224(16) 0.0272(17) 0.0215(16) 0.0038(13) 0.0008(13) 0.0047(14)
O42 0.0279(18) 0.0286(17) 0.0228(17) -0.0032(14) -0.0046(14) 0.0098(14)
O43 0.020(2) 0.064(3) 0.074(3) -0.024(2) -0.0082(19) 0.0206(19)
O51 0.046(2) 0.0269(18) 0.0220(17) 0.0064(14) 0.0078(15) 0.0079(16)
O52 0.054(2) 0.0194(16) 0.0248(18) 0.0019(14) 0.0156(16) 0.0042(16)
O53 0.123(4) 0.045(2) 0.028(2) -0.0037(18) 0.038(2) 0.008(3)
O61 0.0213(16) 0.0296(17) 0.0255(17) 0.0129(14) 0.0095(13) 0.0057(14)
O62 0.0280(18) 0.0212(16) 0.039(2) 0.0106(14) 0.0058(15) 0.0072(14)
O63 0.025(2) 0.051(2) 0.073(3) 0.027(2) 0.0080(19) 0.0138(18)
N10 0.018(2) 0.0150(18) 0.0217(19) 0.0017(15) 0.0050(15) 0.0068(15)
N20 0.0158(19) 0.0161(18) 0.026(2) 0.0041(15) 0.0036(16) 0.0008(15)
N30 0.0108(18) 0.031(2) 0.021(2) -0.0004(17) -0.0001(15) 0.0050(16)
N40 0.023(2) 0.0164(19) 0.034(2) -0.0005(16) -0.0013(18) 0.0068(16)
N50 0.044(3) 0.028(2) 0.021(2) -0.0028(18) 0.0076(19) -0.0038(19)
N60 0.022(2) 0.023(2) 0.036(2) 0.0024(17) 0.0092(18) 0.0065(17)
C1 0.017(2) 0.019(2) 0.016(2) 0.0031(17) 0.0001(17) 0.0080(17)
C2 0.017(2) 0.0129(19) 0.014(2) 0.0025(15) 0.0012(16) 0.0040(16)
C3 0.015(2) 0.015(2) 0.015(2) 0.0029(16) 0.0033(16) 0.0042(16)
C4 0.036(3) 0.032(3) 0.039(3) 0.005(2) 0.006(2) -0.001(2)
C5 0.015(2) 0.018(2) 0.019(2) 0.0056(17) 0.0052(17) 0.0062(17)
C6 0.013(2) 0.020(2) 0.017(2) 0.0050(16) -0.0008(16) 0.0065(17)
C1A 0.019(2) 0.014(2) 0.018(2) 0.0015(16) -0.0062(17) 0.0036(17)
C2A 0.027(2) 0.020(2) 0.028(2) 0.0048(19) 0.008(2) 0.0075(19)
C3A 0.033(3) 0.029(3) 0.030(3) 0.015(2) 0.004(2) 0.002(2)
C4A 0.033(3) 0.022(2) 0.030(3) 0.012(2) 0.002(2) 0.000(2)
C5A 0.041(3) 0.018(2) 0.037(3) 0.005(2) -0.003(2) 0.011(2)
C6A 0.022(2) 0.022(2) 0.033(3) 0.0025(19) -0.002(2) 0.0103(19)
C1B 0.025(2) 0.025(2) 0.017(2) 0.0041(18) 0.0040(18) 0.0132(19)
C2B 0.038(3) 0.030(3) 0.023(2) 0.000(2) 0.006(2) 0.013(2)
C3B 0.054(4) 0.055(4) 0.025(3) 0.000(2) 0.013(3) 0.029(3)
C4B 0.047(4) 0.096(5) 0.034(3) 0.007(3) 0.019(3) 0.045(4)
C5B 0.026(3) 0.088(5) 0.031(3) 0.011(3) 0.008(2) 0.020(3)
C6B 0.022(2) 0.050(3) 0.020(2) 0.004(2) 0.002(2) 0.011(2)
C1C 0.016(2) 0.019(2) 0.012(2) 0.0069(16) -0.0002(16) 0.0092(17)
C2C 0.021(2) 0.027(2) 0.018(2) 0.0030(18) 0.0014(18) 0.0116(19)
C3C 0.034(3) 0.042(3) 0.016(2) 0.005(2) 0.003(2) 0.018(2)
C4C 0.030(3) 0.048(3) 0.024(3) 0.019(2) 0.011(2) 0.019(2)
C5C 0.023(2) 0.037(3) 0.031(3) 0.020(2) 0.008(2) 0.008(2)
C6C 0.021(2) 0.023(2) 0.018(2) 0.0080(18) 0.0002(18) 0.0064(19)
C1D 0.017(2) 0.014(2) 0.013(2) 0.0023(16) -0.0003(16) 0.0072(17)
C2D 0.015(2) 0.018(2) 0.025(2) 0.0052(18) -0.0013(18) 0.0044(17)
C3D 0.025(2) 0.014(2) 0.030(2) 0.0013(18) 0.0017(19) 0.0068(18)
C4D 0.025(2) 0.024(2) 0.018(2) 0.0007(18) 0.0008(18) 0.015(2)
C5D 0.018(2) 0.026(2) 0.018(2) 0.0032(18) 0.0034(18) 0.0093(19)
C6D 0.017(2) 0.017(2) 0.018(2) 0.0028(17) 0.0035(17) 0.0052(17)
C1E 0.016(2) 0.020(2) 0.017(2) 0.0054(17) 0.0023(17) 0.0103(18)
C2E 0.026(2) 0.019(2) 0.028(2) 0.0062(19) 0.006(2) 0.0093(19)
C3E 0.035(3) 0.021(2) 0.034(3) -0.001(2) 0.002(2) 0.014(2)
C4E 0.030(3) 0.041(3) 0.021(2) -0.007(2) -0.002(2) 0.024(2)
C5E 0.019(2) 0.045(3) 0.017(2) 0.005(2) 0.0053(18) 0.016(2)
C6E 0.016(2) 0.028(2) 0.022(2) 0.0089(18) 0.0034(18) 0.0093(19)
C1F 0.016(2) 0.034(3) 0.018(2) 0.0104(19) 0.0046(17) 0.0143(19)
C2F 0.049(3) 0.042(3) 0.026(3) 0.004(2) -0.001(2) 0.034(3)
C3F 0.064(4) 0.079(5) 0.037(3) 0.008(3) -0.001(3) 0.058(4)
C4F 0.030(3) 0.104(6) 0.030(3) 0.026(3) 0.005(2) 0.039(4)
C5F 0.018(3) 0.067(4) 0.032(3) 0.023(3) -0.004(2) -0.007(3)
C6F 0.018(2) 0.036(3) 0.032(3) 0.020(2) -0.001(2) 0.000(2)
C1G 0.050(3) 0.014(2) 0.025(3) 0.0023(19) -0.009(2) -0.002(2)
C2G 0.066(4) 0.021(3) 0.026(3) 0.004(2) 0.001(3) 0.011(3)
C3G 0.070(4) 0.034(3) 0.031(3) 0.001(2) 0.003(3) 0.012(3)
C4G 0.067(4) 0.032(3) 0.039(3) 0.004(2) -0.003(3) 0.018(3)
C5G 0.078(4) 0.026(3) 0.028(3) 0.011(2) -0.003(3) 0.014(3)
C6G 0.059(4) 0.027(3) 0.026(3) 0.011(2) -0.003(2) 0.008(3)
C1H 0.018(2) 0.038(3) 0.043(3) 0.027(2) -0.003(2) 0.006(2)
C3H 0.044(3) 0.057(4) 0.048(3) 0.028(3) 0.015(3) 0.030(3)
C4H 0.060(4) 0.071(5) 0.055(4) 0.036(4) 0.027(3) 0.039(4)
C5H 0.038(3) 0.082(5) 0.067(4) 0.056(4) 0.032(3) 0.030(3)
C6H 0.026(3) 0.038(3) 0.067(4) 0.028(3) -0.004(3) 0.008(2)
C1I 0.017(2) 0.020(2) 0.016(2) 0.0045(17) 0.0007(17) 0.0082(17)
C2I 0.017(2) 0.019(2) 0.022(2) 0.0052(17) 0.0005(18) 0.0089(18)
C3I 0.027(2) 0.030(3) 0.020(2) 0.0090(19) 0.0045(19) 0.016(2)
C4I 0.041(3) 0.027(3) 0.021(2) -0.0017(19) -0.002(2) 0.016(2)
C5I 0.037(3) 0.017(2) 0.030(3) -0.0010(19) -0.002(2) 0.003(2)
C6I 0.022(2) 0.023(2) 0.022(2) 0.0037(18) 0.0024(19) 0.0038(19)
C1J 0.016(2) 0.024(2) 0.012(2) 0.0038(17) 0.0044(16) 0.0090(18)
C2H 0.022(2) 0.037(3) 0.042(3) 0.020(2) -0.001(2) 0.007(2)
C3J 0.017(2) 0.054(3) 0.024(3) 0.005(2) -0.001(2) 0.002(2)
C4J 0.026(3) 0.065(4) 0.021(2) 0.008(2) 0.002(2) 0.027(3)
C5J 0.034(3) 0.039(3) 0.025(2) 0.010(2) 0.008(2) 0.025(2)
C6J 0.023(2) 0.023(2) 0.020(2) 0.0034(18) 0.0041(18) 0.0095(19)
C1K 0.022(2) 0.016(2) 0.019(2) 0.0043(17) 0.0038(18) 0.0070(18)
C2K 0.031(3) 0.027(2) 0.020(2) 0.0057(19) 0.001(2) 0.014(2)
C3K 0.043(3) 0.034(3) 0.020(2) 0.006(2) 0.011(2) 0.015(2)
C4K 0.037(3) 0.036(3) 0.035(3) 0.009(2) 0.020(2) 0.019(2)
C5K 0.025(3) 0.033(3) 0.034(3) 0.009(2) 0.009(2) 0.014(2)
C6K 0.023(2) 0.019(2) 0.024(2) 0.0076(18) 0.0040(19) 0.0068(19)
C1L 0.022(2) 0.016(2) 0.017(2) 0.0067(17) -0.0041(18) 0.0082(18)
C2L 0.029(3) 0.022(2) 0.016(2) -0.0001(18) -0.0016(19) 0.002(2)
C3L 0.024(2) 0.029(3) 0.021(2) 0.0062(19) 0.0041(19) 0.002(2)
C4L 0.025(2) 0.021(2) 0.033(3) 0.004(2) -0.003(2) 0.000(2)
C5L 0.034(3) 0.019(2) 0.033(3) -0.004(2) -0.002(2) 0.008(2)
C6L 0.026(2) 0.022(2) 0.024(2) 0.0020(18) 0.0022(19) 0.0083(19)
C2J 0.023(2) 0.031(3) 0.020(2) 0.0078(19) 0.0024(19) 0.004(2)
O100 0.054(5) 0.028(4) 0.070(6) 0.030(4) 0.011(4) 0.003(4)
C100 0.048(7) 0.028(5) 0.036(6) 0.018(4) 0.022(5) 0.014(5)

loop_
_atom_type_symbol
_atom_type_description
_atom_type_scat_dispersion_real
_atom_type_scat_dispersion_imag
_atom_type_scat_source
C C 0.0033 0.0016 'International Tables Vol C Tables 4.2.6.8 and 6.1.1.4'
H H 0.0000 0.0000 'International Tables Vol C Tables 4.2.6.8 and 6.1.1.4'
N N 0.0061 0.0033 'International Tables Vol C Tables 4.2.6.8 and 6.1.1.4'
O O 0.0106 0.0060 'International Tables Vol C Tables 4.2.6.8 and 6.1.1.4'
P P 0.1023 0.0942 'International Tables Vol C Tables 4.2.6.8 and 6.1.1.4'
Sm Sm -0.1638 3.4418 'International Tables Vol C Tables 4.2.6.8 and 6.1.1.4'

loop_
_geom_angle_atom_site_label_1
_geom_angle_atom_site_label_2
_geom_angle_atom_site_label_3
_geom_angle
_geom_angle_site_symmetry_1
_geom_angle_site_symmetry_3
_geom_angle_publ_flag
O3 Sm1 O1 85.92(10) . . ?
O3 Sm1 O2 152.12(10) . . ?
O1 Sm1 O2 94.92(10) . . ?
O3 Sm1 O12 78.99(10) . . ?
O1 Sm1 O12 77.45(10) . . ?
O2 Sm1 O12 128.45(9) . . ?
O3 Sm1 O22 77.49(9) . . ?
O1 Sm1 O22 123.90(10) . . ?
O2 Sm1 O22 79.03(9) . . ?
O12 Sm1 O22 146.49(9) . . ?
O3 Sm1 O32 120.48(10) . . ?
O1 Sm1 O32 144.60(10) . . ?
O2 Sm1 O32 72.77(10) . . ?
O12 Sm1 O32 84.64(10) . . ?
O22 Sm1 O32 87.05(10) . . ?
O3 Sm1 O11 127.40(9) . . ?
O1 Sm1 O11 70.42(10) . . ?
O2 Sm1 O11 78.33(9) . . ?
O12 Sm1 O11 50.83(9) . . ?
O22 Sm1 O11 154.21(9) . . ?
O32 Sm1 O11 74.57(10) . . ?
O3 Sm1 O21 74.28(10) . . ?
O1 Sm1 O21 73.19(9) . . ?
O2 Sm1 O21 79.30(10) . . ?
O12 Sm1 O21 141.25(9) . . ?
O22 Sm1 O21 50.78(9) . . ?
O32 Sm1 O21 133.26(10) . . ?
O11 Sm1 O21 134.97(9) . . ?
O3 Sm1 O31 70.57(10) . . ?
O1 Sm1 O31 145.64(11) . . ?
O2 Sm1 O31 117.64(10) . . ?
O12 Sm1 O31 73.80(11) . . ?
O22 Sm1 O31 76.05(11) . . ?
O32 Sm1 O31 49.92(10) . . ?
O11 Sm1 O31 104.00(10) . . ?
O21 Sm1 O31 120.99(10) . . ?
O3 Sm1 N10 102.23(10) . . ?
O1 Sm1 N10 68.23(10) . . ?
O2 Sm1 N10 103.93(10) . . ?
O12 Sm1 N10 25.81(9) . . ?
O22 Sm1 N10 167.56(9) . . ?
O32 Sm1 N10 82.41(10) . . ?
O11 Sm1 N10 25.60(9) . . ?
O21 Sm1 N10 141.41(9) . . ?
O31 Sm1 N10 92.06(11) . . ?
O3 Sm1 N20 72.00(10) . . ?
O1 Sm1 N20 98.20(10) . . ?
O2 Sm1 N20 80.33(10) . . ?
O12 Sm1 N20 150.92(9) . . ?
O22 Sm1 N20 25.71(9) . . ?
O32 Sm1 N20 111.66(10) . . ?
O11 Sm1 N20 154.70(10) . . ?
O21 Sm1 N20 25.27(9) . . ?
O31 Sm1 N20 97.85(11) . . ?
N10 Sm1 N20 165.90(9) . . ?
O3 Sm1 N30 95.59(10) . . ?
O1 Sm1 N30 152.35(10) . . ?
O2 Sm1 N30 96.30(10) . . ?
O12 Sm1 N30 75.77(10) . . ?
O22 Sm1 N30 83.11(10) . . ?
O32 Sm1 N30 25.02(10) . . ?
O11 Sm1 N30 87.25(10) . . ?
O21 Sm1 N30 133.82(9) . . ?
O31 Sm1 N30 25.12(10) . . ?
N10 Sm1 N30 84.55(10) . . ?
N20 Sm1 N30 108.55(10) . . ?
O4 Sm2 O5 148.92(11) . . ?
O4 Sm2 O6 87.04(10) . . ?
O5 Sm2 O6 83.78(10) . . ?
O4 Sm2 O42 80.61(11) . . ?
O5 Sm2 O42 81.97(10) . . ?
O6 Sm2 O42 128.22(10) . . ?
O4 Sm2 O61 121.64(11) . . ?
O5 Sm2 O61 86.14(10) . . ?
O6 Sm2 O61 81.00(10) . . ?
O42 Sm2 O61 146.47(10) . . ?
O4 Sm2 O52 79.21(11) . . ?
O5 Sm2 O52 122.32(11) . . ?
O6 Sm2 O52 146.81(11) . . ?
O42 Sm2 O52 79.34(11) . . ?
O61 Sm2 O52 80.86(11) . . ?
O4 Sm2 O41 74.82(11) . . ?
O5 Sm2 O41 74.20(10) . . ?
O6 Sm2 O41 77.27(10) . . ?
O42 Sm2 O41 50.95(10) . . ?
O61 Sm2 O41 151.99(10) . . ?
O52 Sm2 O41 126.49(11) . . ?
O4 Sm2 O51 126.15(10) . . ?
O5 Sm2 O51 72.08(10) . . ?
O6 Sm2 O51 145.27(10) . . ?
O42 Sm2 O51 73.53(11) . . ?
O61 Sm2 O51 72.99(11) . . ?
O52 Sm2 O51 50.34(10) . . ?
O41 Sm2 O51 117.69(11) . . ?
O4 Sm2 O62 71.67(10) . . ?
O5 Sm2 O62 132.26(10) . . ?
O6 Sm2 O62 72.52(10) . . ?
O42 Sm2 O62 144.74(10) . . ?
O61 Sm2 O62 50.20(10) . . ?
O52 Sm2 O62 74.50(11) . . ?
O41 Sm2 O62 135.43(10) . . ?
O51 Sm2 O62 105.71(11) . . ?
O4 Sm2 N40 75.20(11) . . ?
O5 Sm2 N40 77.96(10) . . ?
O6 Sm2 N40 102.66(10) . . ?
O42 Sm2 N40 25.59(10) . . ?
O61 Sm2 N40 163.10(10) . . ?
O52 Sm2 N40 102.76(11) . . ?
O41 Sm2 N40 25.42(10) . . ?
O51 Sm2 N40 96.41(11) . . ?
O62 Sm2 N40 146.69(10) . . ?
O4 Sm2 N60 97.03(11) . . ?
O5 Sm2 N60 108.32(11) . . ?
O6 Sm2 N60 72.65(10) . . ?
O42 Sm2 N60 158.46(10) . . ?
O61 Sm2 N60 25.12(10) . . ?
O52 Sm2 N60 79.19(12) . . ?
O41 Sm2 N60 149.22(10) . . ?
O51 Sm2 N60 91.32(11) . . ?
O62 Sm2 N60 25.37(10) . . ?
N40 Sm2 N60 171.32(11) . . ?
O4 Sm2 N50 103.15(11) . . ?
O5 Sm2 N50 97.36(11) . . ?
O6 Sm2 N50 155.30(11) . . ?
O42 Sm2 N50 76.11(12) . . ?
O61 Sm2 N50 74.49(11) . . ?
O52 Sm2 N50 25.09(11) . . ?
O41 Sm2 N50 126.92(11) . . ?
O51 Sm2 N50 25.29(11) . . ?
O62 Sm2 N50 89.19(12) . . ?
N40 Sm2 N50 101.69(12) . . ?
N60 Sm2 N50 83.69(12) . . ?
O1 P1 C1B 110.37(19) . . ?
O1 P1 C1A 112.08(18) . . ?
C1B P1 C1A 109.2(2) . . ?
O1 P1 C1 110.92(18) . . ?
C1B P1 C1 108.0(2) . . ?
C1A P1 C1 106.09(19) . . ?
O2 P2 C1C 109.89(18) . . ?
O2 P2 C1D 112.21(18) . . ?
C1C P2 C1D 106.67(19) . . ?
O2 P2 C2 113.54(18) . . ?
C1C P2 C2 109.14(19) . . ?
C1D P2 C2 105.07(18) . . ?
O3 P3 C1F 111.59(19) . . ?
O3 P3 C1E 110.07(18) . . ?
C1F P3 C1E 106.7(2) . . ?
O3 P3 C3 111.07(18) . . ?
C1F P3 C3 107.12(19) . . ?
C1E P3 C3 110.15(19) . . ?
O4 P4 C1H 112.0(2) . . ?
O4 P4 C1G 109.6(2) . . ?
C1H P4 C1G 110.1(2) . . ?
O4 P4 C4 109.6(2) . . ?
C1H P4 C4 102.1(2) . . ?
C1G P4 C4 113.3(2) . . ?
O5 P5 C1J 112.40(19) . . ?
O5 P5 C5 111.16(18) . . ?
C1J P5 C5 107.07(19) . . ?
O5 P5 C1I 110.68(18) . . ?
C1J P5 C1I 106.24(19) . . ?
C5 P5 C1I 109.1(2) . . ?
O6 P6 C1L 111.71(18) . . ?
O6 P6 C1K 110.55(19) . . ?
C1L P6 C1K 110.2(2) . . ?
O6 P6 C6 112.09(18) . . ?
C1L P6 C6 103.27(19) . . ?
C1K P6 C6 108.8(2) . . ?
P1 O1 Sm1 172.45(18) . . ?
P2 O2 Sm1 154.27(17) . . ?
P3 O3 Sm1 173.53(18) . . ?
P4 O4 Sm2 166.23(19) . . ?
P5 O5 Sm2 169.48(19) . . ?
P6 O6 Sm2 173.13(18) . . ?
N10 O11 Sm1 95.0(2) . . ?
N10 O12 Sm1 95.8(2) . . ?
N20 O21 Sm1 95.6(2) . . ?
N20 O22 Sm1 96.1(2) . . ?
N30 O31 Sm1 95.3(2) . . ?
N30 O32 Sm1 97.1(2) . . ?
N40 O41 Sm2 95.6(2) . . ?
N40 O42 Sm2 97.4(2) . . ?
N50 O51 Sm2 95.6(2) . . ?
N50 O52 Sm2 97.7(2) . . ?
N60 O61 Sm2 97.3(2) . . ?
N60 O62 Sm2 94.4(2) . . ?
O13 N10 O11 122.1(4) . . ?
O13 N10 O12 122.1(3) . . ?
O11 N10 O12 115.8(3) . . ?
O13 N10 Sm1 166.3(3) . . ?
O11 N10 Sm1 59.37(19) . . ?
O12 N10 Sm1 58.37(18) . . ?
O23 N20 O21 121.9(4) . . ?
O23 N20 O22 121.5(4) . . ?
O21 N20 O22 116.6(3) . . ?
O23 N20 Sm1 171.6(3) . . ?
O21 N20 Sm1 59.16(19) . . ?
O22 N20 Sm1 58.15(19) . . ?
O33 N30 O32 122.1(4) . . ?
O33 N30 O31 121.3(4) . . ?
O32 N30 O31 116.7(3) . . ?
O33 N30 Sm1 171.4(3) . . ?
O32 N30 Sm1 57.9(2) . . ?
O31 N30 Sm1 59.6(2) . . ?
O43 N40 O41 121.9(4) . . ?
O43 N40 O42 122.3(4) . . ?
O41 N40 O42 115.8(3) . . ?
O43 N40 Sm2 175.8(3) . . ?
O41 N40 Sm2 59.0(2) . . ?
O42 N40 Sm2 57.0(2) . . ?
O53 N50 O52 122.3(4) . . ?
O53 N50 O51 121.5(4) . . ?
O52 N50 O51 116.1(4) . . ?
O53 N50 Sm2 175.4(4) . . ?
O52 N50 Sm2 57.2(2) . . ?
O51 N50 Sm2 59.1(2) . . ?
O63 N60 O61 122.2(4) . . ?
O63 N60 O62 121.1(4) . . ?
O61 N60 O62 116.7(4) . . ?
O63 N60 Sm2 168.9(3) . . ?
O61 N60 Sm2 57.5(2) . . ?
O62 N60 Sm2 60.2(2) . . ?
C6 C1 P1 111.2(3) . . ?
C2 C2 P2 115.1(4) 2_876 . ?
C3 C3 P3 110.6(4) 2_766 . ?
C4 C4 P4 112.4(5) 2_665 . ?
C5 C5 P5 111.9(4) 2_775 . ?
C1 C6 P6 113.3(3) . . ?
C6A C1A C2A 119.2(4) . . ?
C6A C1A P1 119.8(3) . . ?
C2A C1A P1 120.9(3) . . ?
C3A C2A C1A 120.0(4) . . ?
C2A C3A C4A 120.7(5) . . ?
C3A C4A C5A 119.9(4) . . ?
C6A C5A C4A 119.9(4) . . ?
C5A C6A C1A 120.3(4) . . ?
C6B C1B C2B 119.5(4) . . ?
C6B C1B P1 118.4(3) . . ?
C2B C1B P1 122.0(4) . . ?
C3B C2B C1B 119.9(5) . . ?
C4B C3B C2B 120.4(5) . . ?
C3B C4B C5B 119.9(5) . . ?
C6B C5B C4B 120.4(5) . . ?
C5B C6B C1B 119.7(5) . . ?
C6C C1C C2C 118.8(4) . . ?
C6C C1C P2 122.2(3) . . ?
C2C C1C P2 118.9(3) . . ?
C3C C2C C1C 120.4(4) . . ?
C4C C3C C2C 120.0(4) . . ?
C3C C4C C5C 120.3(4) . . ?
C6C C5C C4C 120.2(4) . . ?
C5C C6C C1C 120.3(4) . . ?
C2D C1D C6D 119.6(4) . . ?
C2D C1D P2 120.5(3) . . ?
C6D C1D P2 119.9(3) . . ?
C3D C2D C1D 120.2(4) . . ?
C2D C3D C4D 120.1(4) . . ?
C5D C4D C3D 120.3(4) . . ?
C4D C5D C6D 119.9(4) . . ?
C5D C6D C1D 119.9(4) . . ?
C2E C1E C6E 119.7(4) . . ?
C2E C1E P3 122.0(3) . . ?
C6E C1E P3 118.3(3) . . ?
C1E C2E C3E 119.2(4) . . ?
C2E C3E C4E 120.5(4) . . ?
C5E C4E C3E 120.2(4) . . ?
C6E C5E C4E 119.3(4) . . ?
C5E C6E C1E 121.0(4) . . ?
C6F C1F C2F 120.2(4) . . ?
C6F C1F P3 118.9(3) . . ?
C2F C1F P3 120.9(4) . . ?
C3F C2F C1F 120.1(5) . . ?
C4F C3F C2F 119.6(6) . . ?
C3F C4F C5F 120.7(5) . . ?
C4F C5F C6F 120.2(5) . . ?
C1F C6F C5F 119.2(5) . . ?
C6G C1G C2G 118.6(5) . . ?
C6G C1G P4 123.5(4) . . ?
C2G C1G P4 117.9(4) . . ?
C3G C2G C1G 121.2(5) . . ?
C2G C3G C4G 119.3(6) . . ?
C5G C4G C3G 120.1(6) . . ?
C4G C5G C6G 120.8(5) . . ?
C5G C6G C1G 120.0(5) . . ?
C2H C1H C6H 118.5(5) . . ?
C2H C1H P4 118.7(4) . . ?
C6H C1H P4 122.7(4) . . ?
C2H C3H C4H 120.7(6) . . ?
C5H C4H C3H 118.5(6) . . ?
C4H C5H C6H 122.4(6) . . ?
C5H C6H C1H 119.2(6) . . ?
C6I C1I C2I 119.7(4) . . ?
C6I C1I P5 123.1(3) . . ?
C2I C1I P5 117.1(3) . . ?
C3I C2I C1I 120.6(4) . . ?
C2I C3I C4I 119.3(4) . . ?
C5I C4I C3I 120.1(4) . . ?
C4I C5I C6I 121.2(4) . . ?
C1I C6I C5I 119.1(4) . . ?
C2J C1J C6J 119.4(4) . . ?
C2J C1J P5 120.2(3) . . ?
C6J C1J P5 120.3(3) . . ?
C1H C2H C3H 120.6(5) . . ?
C4J C3J C2J 120.4(5) . . ?
C3J C4J C5J 120.8(5) . . ?
C4J C5J C6J 119.4(5) . . ?
C5J C6J C1J 120.7(4) . . ?
C6K C1K C2K 118.9(4) . . ?
C6K C1K P6 118.1(3) . . ?
C2K C1K P6 123.0(3) . . ?
C3K C2K C1K 120.2(4) . . ?
C4K C3K C2K 121.0(5) . . ?
C3K C4K C5K 119.8(4) . . ?
C6K C5K C4K 120.4(5) . . ?
C5K C6K C1K 119.7(4) . . ?
C6L C1L C2L 119.9(4) . . ?
C6L C1L P6 122.2(3) . . ?
C2L C1L P6 117.8(3) . . ?
C3L C2L C1L 120.2(4) . . ?
C2L C3L C4L 119.6(4) . . ?
C5L C4L C3L 120.2(4) . . ?
C4L C5L C6L 121.1(4) . . ?
C5L C6L C1L 119.0(4) . . ?
C1J C2J C3J 119.2(4) . . ?

loop_
_geom_bond_atom_site_label_1
_geom_bond_atom_site_label_2
_geom_bond_distance
_geom_bond_site_symmetry_2
_geom_bond_publ_flag
Sm1 O3 2.313(3) . ?
Sm1 O1 2.343(3) . ?
Sm1 O2 2.353(3) . ?
Sm1 O12 2.509(3) . ?
Sm1 O22 2.511(3) . ?
Sm1 O32 2.524(3) . ?
Sm1 O11 2.532(3) . ?
Sm1 O21 2.535(3) . ?
Sm1 O31 2.561(3) . ?
Sm1 N10 2.932(4) . ?
Sm1 N20 2.939(4) . ?
Sm1 N30 2.957(4) . ?
Sm2 O4 2.320(3) . ?
Sm2 O5 2.328(3) . ?
Sm2 O6 2.347(3) . ?
Sm2 O42 2.485(3) . ?
Sm2 O61 2.504(3) . ?
Sm2 O52 2.505(3) . ?
Sm2 O41 2.531(3) . ?
Sm2 O51 2.548(3) . ?
Sm2 O62 2.562(3) . ?
Sm2 N40 2.939(4) . ?
Sm2 N60 2.944(4) . ?
Sm2 N50 2.954(4) . ?
P1 O1 1.503(3) . ?
P1 C1B 1.788(4) . ?
P1 C1A 1.800(4) . ?
P1 C1 1.809(4) . ?
P2 O2 1.497(3) . ?
P2 C1C 1.796(4) . ?
P2 C1D 1.802(4) . ?
P2 C2 1.810(4) . ?
P3 O3 1.493(3) . ?
P3 C1F 1.795(4) . ?
P3 C1E 1.795(4) . ?
P3 C3 1.810(4) . ?
P4 O4 1.494(3) . ?
P4 C1H 1.789(5) . ?
P4 C1G 1.801(6) . ?
P4 C4 1.826(5) . ?
P5 O5 1.496(3) . ?
P5 C1J 1.788(4) . ?
P5 C5 1.794(4) . ?
P5 C1I 1.803(4) . ?
P6 O6 1.496(3) . ?
P6 C1L 1.790(4) . ?
P6 C1K 1.800(4) . ?
P6 C6 1.810(4) . ?
O11 N10 1.272(4) . ?
O12 N10 1.283(4) . ?
O13 N10 1.213(5) . ?
O21 N20 1.261(4) . ?
O22 N20 1.282(4) . ?
O23 N20 1.219(5) . ?
O31 N30 1.260(5) . ?
O32 N30 1.260(5) . ?
O33 N30 1.241(5) . ?
O41 N40 1.267(5) . ?
O42 N40 1.280(5) . ?
O43 N40 1.208(5) . ?
O51 N50 1.268(5) . ?
O52 N50 1.264(5) . ?
O53 N50 1.222(5) . ?
O61 N60 1.260(5) . ?
O62 N60 1.265(5) . ?
O63 N60 1.221(5) . ?
C1 C6 1.535(6) . ?
C2 C2 1.524(8) 2_876 ?
C3 C3 1.544(8) 2_766 ?
C4 C4 1.487(10) 2_665 ?
C5 C5 1.523(8) 2_775 ?
C1A C6A 1.394(6) . ?
C1A C2A 1.395(6) . ?
C2A C3A 1.375(6) . ?
C3A C4A 1.378(7) . ?
C4A C5A 1.387(7) . ?
C5A C6A 1.382(7) . ?
C1B C6B 1.388(6) . ?
C1B C2B 1.400(6) . ?
C2B C3B 1.379(7) . ?
C3B C4B 1.373(8) . ?
C4B C5B 1.387(8) . ?
C5B C6B 1.382(7) . ?
C1C C6C 1.399(6) . ?
C1C C2C 1.400(6) . ?
C2C C3C 1.387(6) . ?
C3C C4C 1.378(7) . ?
C4C C5C 1.387(7) . ?
C5C C6C 1.381(6) . ?
C1D C2D 1.383(6) . ?
C1D C6D 1.390(6) . ?
C2D C3D 1.378(6) . ?
C3D C4D 1.381(6) . ?
C4D C5D 1.375(6) . ?
C5D C6D 1.389(6) . ?
C1E C2E 1.390(6) . ?
C1E C6E 1.400(6) . ?
C2E C3E 1.392(6) . ?
C3E C4E 1.393(7) . ?
C4E C5E 1.386(7) . ?
C5E C6E 1.378(6) . ?
C1F C6F 1.379(7) . ?
C1F C2F 1.393(6) . ?
C2F C3F 1.386(8) . ?
C3F C4F 1.368(9) . ?
C4F C5F 1.386(9) . ?
C5F C6F 1.389(7) . ?
C1G C6G 1.394(7) . ?
C1G C2G 1.395(8) . ?
C2G C3G 1.381(8) . ?
C3G C4G 1.394(8) . ?
C4G C5G 1.367(8) . ?
C5G C6G 1.388(8) . ?
C1H C2H 1.381(7) . ?
C1H C6H 1.414(7) . ?
C3H C2H 1.384(7) . ?
C3H C4H 1.389(8) . ?
C4H C5H 1.363(9) . ?
C5H C6H 1.375(8) . ?
C1I C6I 1.388(6) . ?
C1I C2I 1.401(6) . ?
C2I C3I 1.387(6) . ?
C3I C4I 1.389(7) . ?
C4I C5I 1.378(7) . ?
C5I C6I 1.389(6) . ?
C1J C2J 1.390(6) . ?
C1J C6J 1.394(6) . ?
C3J C4J 1.371(8) . ?
C3J C2J 1.395(7) . ?
C4J C5J 1.376(7) . ?
C5J C6J 1.380(6) . ?
C1K C6K 1.401(6) . ?
C1K C2K 1.409(6) . ?
C2K C3K 1.375(7) . ?
C3K C4K 1.366(7) . ?
C4K C5K 1.399(7) . ?
C5K C6K 1.384(6) . ?
C1L C6L 1.391(6) . ?
C1L C2L 1.398(6) . ?
C2L C3L 1.373(6) . ?
C3L C4L 1.385(6) . ?
C4L C5L 1.374(7) . ?
C5L C6L 1.380(6) . ?
O100 C100 1.382(13) . ?
